data_7238866
loop_
_publ_author_name
'Dey, Avishek'
'Mandal, Sumit K.'
'Biradha, Kumar'

_publ_section_title
;
 Metal--organic gels and coordination networks of
 pyridine-3,5-bis(1-methyl-benzimidazole-2-yl) and metal halides: self
 sustainability, mechano, chemical responsiveness and gas and dye
 sorptions
;
_journal_issue 45
_journal_name_full CrystEngComm
_journal_page_first 9769
_journal_paper_doi 10.1039/c3ce41501e
_journal_volume 15
_journal_year 2013
_chemical_formula_sum 'C21 H17 Cl2 Hg N5'
_chemical_formula_weight 610.89
_space_group_IT_number 14
_space_group_name_Hall '-P 2yn'
_space_group_name_H-M_alt 'P 1 21/n 1'
_symmetry_cell_setting monoclinic
_symmetry_space_group_name_H-M 'P 1 21/n 1'
_atom_sites_solution_hydrogens geom
_atom_sites_solution_primary direct
_atom_sites_solution_secondary difmap
_audit_creation_method SHELXL-97
_cell_angle_alpha 90.00
_cell_angle_beta 108.323(6)
_cell_angle_gamma 90.00
_cell_formula_units_Z 4
_cell_length_a 14.578(3)
_cell_length_b 8.8123(16)
_cell_length_c 16.385(3)
_cell_measurement_temperature 293(2)
_cell_volume 1998.2(7)
_computing_structure_refinement 'SHELXL-97 (Sheldrick, 1997)'
_computing_structure_solution 'SHELXS-97 (Sheldrick, 1990)'
_diffrn_ambient_temperature 293(2)
_diffrn_measured_fraction_theta_full 0.997
_diffrn_measured_fraction_theta_max 0.997
_diffrn_radiation_monochromator graphite
_diffrn_radiation_source 'fine-focus sealed tube'
_diffrn_radiation_type MoK\a
_diffrn_radiation_wavelength 0.71073
_diffrn_reflns_av_R_equivalents 0.0956
_diffrn_reflns_av_sigmaI/netI 0.0632
_diffrn_reflns_limit_h_max 17
_diffrn_reflns_limit_h_min -17
_diffrn_reflns_limit_k_max 10
_diffrn_reflns_limit_k_min -10
_diffrn_reflns_limit_l_max 19
_diffrn_reflns_limit_l_min -19
_diffrn_reflns_number 23838
_diffrn_reflns_theta_full 25.50
_diffrn_reflns_theta_max 25.50
_diffrn_reflns_theta_min 1.63
_exptl_absorpt_coefficient_mu 7.989
_exptl_absorpt_correction_T_max 0.354
_exptl_absorpt_correction_T_min 0.194
_exptl_absorpt_correction_type empirical
_exptl_absorpt_process_details SADABS
_exptl_crystal_colour colourless
_exptl_crystal_density_diffrn 2.031
_exptl_crystal_density_method 'not measured'
_exptl_crystal_description 'rectangular blocks'
_exptl_crystal_F_000 1168
_exptl_crystal_size_max 0.26
_exptl_crystal_size_mid 0.18
_exptl_crystal_size_min 0.13
_refine_diff_density_max 1.097
_refine_diff_density_min -1.297
_refine_diff_density_rms 0.152
_refine_ls_extinction_method none
_refine_ls_goodness_of_fit_ref 0.817
_refine_ls_hydrogen_treatment mixed
_refine_ls_matrix_type full
_refine_ls_number_parameters 262
_refine_ls_number_reflns 3717
_refine_ls_number_restraints 0
_refine_ls_restrained_S_all 0.817
_refine_ls_R_factor_all 0.0802
_refine_ls_R_factor_gt 0.0430
_refine_ls_shift/su_max 0.010
_refine_ls_shift/su_mean 0.000
_refine_ls_structure_factor_coef Fsqd
_refine_ls_weighting_details 'calc w=1/[\s^2^(Fo^2^)+(0.1000P)^2^+0.0000P] where P=(Fo^2^+2Fc^2^)/3'
_refine_ls_weighting_scheme calc
_refine_ls_wR_factor_gt 0.1108
_refine_ls_wR_factor_ref 0.1294
_reflns_number_gt 2568
_reflns_number_total 3717
_reflns_threshold_expression >2sigma(I)
_cod_data_source_file c3ce41501e.txt
_cod_data_source_block 2
_cod_depositor_comments
;
The following automatic conversions were performed:

data item '_symmetry_cell_setting' value 'Monoclinic' was changed to
'monoclinic' in accordance with the
/home/saulius/struct/COD-crude-data/automatic-downloads/DataCite-retrospective/RSC/depositions/lib/dictionaries/cif_core.dic
dictionary named 'cif_core.dic' version 2.4.2 last updated on
2011-04-26.

Automatic conversion script
Id: cif_fix_values 6909 2019-04-08 15:41:33Z antanas 
;
_cod_original_cell_volume 1998.2(6)
_cod_original_sg_symbol_H-M P2(1)/n
_cod_database_code 7238866

loop_
_symmetry_equiv_pos_as_xyz
'x, y, z'
'-x+1/2, y+1/2, -z+1/2'
'-x, -y, -z'
'x-1/2, -y-1/2, z-1/2'

loop_
_atom_site_label
_atom_site_type_symbol
_atom_site_fract_x
_atom_site_fract_y
_atom_site_fract_z
_atom_site_U_iso_or_equiv
_atom_site_adp_type
_atom_site_occupancy
_atom_site_symmetry_multiplicity
_atom_site_calc_flag
_atom_site_refinement_flags
Hg1 Hg 0.26040(3) 0.03133(4) 0.12954(2) 0.04290(17) Uani 1 1 d .
Cl2A Cl 0.37579(19) -0.0734(3) 0.25567(15) 0.0530(7) Uani 1 1 d .
Cl1 Cl 0.2918(2) -0.0088(3) -0.00655(16) 0.0538(7) Uani 1 1 d .
N1 N 0.3151(5) 0.2969(8) 0.1462(4) 0.0376(17) Uani 1 1 d .
C1 C 0.3220(6) 0.3713(10) 0.0768(5) 0.039(2) Uani 1 1 d .
H1 H 0.2959 0.3257 0.0233 0.047 Uiso 1 1 calc R
C2 C 0.3655(7) 0.5110(9) 0.0801(6) 0.035(2) Uani 1 1 d .
C3 C 0.4015(6) 0.5799(10) 0.1612(5) 0.037(2) Uani 1 1 d .
H3 H 0.4279 0.6768 0.1659 0.045 Uiso 1 1 calc R
C4 C 0.3980(6) 0.5049(10) 0.2337(6) 0.037(2) Uani 1 1 d .
C5 C 0.3528(6) 0.3624(10) 0.2225(5) 0.038(2) Uani 1 1 d .
H5 H 0.3489 0.3111 0.2710 0.046 Uiso 1 1 calc R
N11 N 0.3041(6) 0.5418(9) -0.0752(5) 0.047(2) Uani 1 1 d .
N12 N 0.4361(5) 0.6847(8) -0.0077(5) 0.0400(18) Uani 1 1 d .
C11 C 0.3693(7) 0.5815(11) -0.0004(5) 0.042(2) Uani 1 1 d .
C12 C 0.4128(7) 0.7183(10) -0.0946(6) 0.043(2) Uani 1 1 d .
C13 C 0.3314(6) 0.6296(11) -0.1348(6) 0.043(2) Uani 1 1 d .
C14 C 0.2894(8) 0.6409(14) -0.2256(6) 0.062(3) Uani 1 1 d .
H14 H 0.2357 0.5838 -0.2554 0.075 Uiso 1 1 calc R
C15 C 0.3330(10) 0.7422(17) -0.2675(8) 0.077(4) Uani 1 1 d .
H15 H 0.3074 0.7519 -0.3269 0.092 Uiso 1 1 calc R
C16 C 0.4120(11) 0.8280(15) -0.2248(8) 0.077(4) Uani 1 1 d .
H16 H 0.4370 0.8948 -0.2563 0.093 Uiso 1 1 calc R
C17 C 0.4556(8) 0.8197(12) -0.1377(7) 0.057(3) Uani 1 1 d .
H17 H 0.5096 0.8772 -0.1092 0.068 Uiso 1 1 calc R
C18 C 0.5205(10) 0.7490(16) 0.0607(8) 0.087(4) Uani 1 1 d .
H18A H 0.5540 0.8197 0.0355 0.131 Uiso 1 1 calc R
H18B H 0.5636 0.6685 0.0880 0.131 Uiso 1 1 calc R
H18C H 0.4983 0.8004 0.1027 0.131 Uiso 1 1 calc R
N21 N 0.3903(5) 0.5819(9) 0.3778(4) 0.0386(17) Uani 1 1 d .
N22 N 0.5220(5) 0.6446(9) 0.3464(4) 0.0403(18) Uani 1 1 d .
C21 C 0.4362(7) 0.5743(10) 0.3188(5) 0.036(2) Uani 1 1 d .
C22 C 0.4501(6) 0.6659(10) 0.4455(5) 0.036(2) Uani 1 1 d .
C23 C 0.5307(6) 0.7060(9) 0.4260(5) 0.035(2) Uani 1 1 d .
C24 C 0.6044(7) 0.7961(11) 0.4806(6) 0.048(2) Uani 1 1 d .
H24 H 0.6601 0.8211 0.4675 0.058 Uiso 1 1 calc R
C25 C 0.5883(7) 0.8449(12) 0.5549(6) 0.054(3) Uani 1 1 d .
H25 H 0.6338 0.9076 0.5924 0.064 Uiso 1 1 calc R
C26 C 0.5061(8) 0.8032(12) 0.5757(6) 0.052(3) Uani 1 1 d .
H26 H 0.4989 0.8365 0.6272 0.062 Uiso 1 1 calc R
C27 C 0.4359(7) 0.7142(11) 0.5218(5) 0.045(2) Uani 1 1 d .
H27 H 0.3808 0.6870 0.5355 0.053 Uiso 1 1 calc R
C28 C 0.5951(8) 0.6585(14) 0.3028(7) 0.064(3) Uani 1 1 d .
H28A H 0.6494 0.7147 0.3385 0.095 Uiso 1 1 calc R
H28B H 0.5680 0.7108 0.2492 0.095 Uiso 1 1 calc R
H28C H 0.6159 0.5593 0.2921 0.095 Uiso 1 1 calc R

loop_
_atom_site_aniso_label
_atom_site_aniso_U_11
_atom_site_aniso_U_22
_atom_site_aniso_U_33
_atom_site_aniso_U_23
_atom_site_aniso_U_13
_atom_site_aniso_U_12
Hg1 0.0479(2) 0.0411(2) 0.0405(2) 0.00207(16) 0.01509(17) 0.00335(17)
Cl2A 0.0659(16) 0.0428(14) 0.0399(13) 0.0019(10) 0.0016(11) 0.0092(11)
Cl1 0.0644(16) 0.0586(16) 0.0459(14) -0.0125(11) 0.0281(13) -0.0037(12)
N1 0.046(5) 0.032(4) 0.035(4) -0.006(3) 0.014(3) -0.006(3)
C1 0.053(6) 0.041(6) 0.025(4) -0.006(4) 0.014(4) -0.001(4)
C2 0.044(5) 0.020(4) 0.045(5) 0.000(4) 0.021(4) 0.006(3)
C3 0.052(5) 0.027(4) 0.035(5) -0.007(4) 0.017(4) -0.006(4)
C4 0.038(5) 0.043(6) 0.033(5) -0.003(4) 0.016(4) 0.004(4)
C5 0.055(6) 0.035(5) 0.030(4) 0.005(4) 0.022(4) 0.002(4)
N11 0.056(5) 0.051(5) 0.043(5) 0.007(4) 0.027(4) 0.008(4)
N12 0.040(4) 0.042(5) 0.045(4) 0.004(4) 0.023(4) 0.005(3)
C11 0.056(6) 0.044(5) 0.029(5) 0.004(4) 0.019(4) 0.007(5)
C12 0.055(6) 0.037(5) 0.047(5) 0.009(4) 0.032(5) 0.016(4)
C13 0.040(5) 0.053(6) 0.040(5) -0.002(4) 0.019(4) 0.005(4)
C14 0.079(8) 0.072(8) 0.042(6) -0.010(5) 0.027(5) 0.016(6)
C15 0.097(10) 0.098(10) 0.045(7) 0.022(7) 0.037(7) 0.023(8)
C16 0.118(12) 0.073(9) 0.062(8) 0.026(7) 0.058(8) 0.022(8)
C17 0.070(7) 0.049(6) 0.066(7) 0.012(5) 0.044(6) -0.001(5)
C18 0.114(12) 0.077(9) 0.093(10) 0.006(7) 0.063(9) -0.002(8)
N21 0.042(4) 0.040(4) 0.028(4) 0.001(3) 0.003(3) -0.002(3)
N22 0.051(5) 0.043(5) 0.029(4) 0.000(3) 0.016(3) 0.001(4)
C21 0.047(5) 0.031(5) 0.029(4) -0.003(4) 0.010(4) 0.003(4)
C22 0.042(5) 0.036(5) 0.029(4) 0.003(4) 0.011(4) 0.004(4)
C23 0.044(5) 0.027(5) 0.033(5) 0.002(4) 0.014(4) 0.007(4)
C24 0.039(5) 0.052(6) 0.052(6) 0.001(5) 0.012(5) -0.006(4)
C25 0.059(7) 0.057(7) 0.041(5) -0.016(5) 0.010(5) -0.011(5)
C26 0.067(7) 0.054(7) 0.036(5) -0.009(5) 0.018(5) -0.007(5)
C27 0.051(6) 0.054(6) 0.028(5) 0.002(4) 0.013(4) 0.008(5)
C28 0.066(7) 0.074(8) 0.056(6) -0.004(6) 0.026(6) -0.002(6)

loop_
_atom_type_symbol
_atom_type_description
_atom_type_scat_dispersion_real
_atom_type_scat_dispersion_imag
_atom_type_scat_source
C C 0.0033 0.0016 'International Tables Vol C Tables 4.2.6.8 and 6.1.1.4'
H H 0.0000 0.0000 'International Tables Vol C Tables 4.2.6.8 and 6.1.1.4'
N N 0.0061 0.0033 'International Tables Vol C Tables 4.2.6.8 and 6.1.1.4'
Cl Cl 0.1484 0.1585 'International Tables Vol C Tables 4.2.6.8 and 6.1.1.4'
Hg Hg -2.3894 9.2266 'International Tables Vol C Tables 4.2.6.8 and 6.1.1.4'

loop_
_geom_angle_atom_site_label_1
_geom_angle_atom_site_label_2
_geom_angle_atom_site_label_3
_geom_angle
_geom_angle_site_symmetry_1
_geom_angle_site_symmetry_3
N21 Hg1 Cl2A 122.70(19) 2_545 .
N21 Hg1 Cl1 116.71(18) 2_545 .
Cl2A Hg1 Cl1 116.67(9) . .
N21 Hg1 N1 95.5(3) 2_545 .
Cl2A Hg1 N1 98.92(18) . .
Cl1 Hg1 N1 95.27(17) . .
C5 N1 C1 117.8(7) . .
C5 N1 Hg1 122.7(6) . .
C1 N1 Hg1 118.6(5) . .
N1 C1 C2 124.0(8) . .
C1 C2 C3 116.9(8) . .
C1 C2 C11 119.2(8) . .
C3 C2 C11 123.8(8) . .
C4 C3 C2 120.4(8) . .
C3 C4 C5 117.4(8) . .
C3 C4 C21 121.1(8) . .
C5 C4 C21 121.4(8) . .
N1 C5 C4 123.3(8) . .
C11 N11 C13 102.6(8) . .
C11 N12 C12 106.3(7) . .
C11 N12 C18 129.1(8) . .
C12 N12 C18 124.6(8) . .
N11 C11 N12 114.5(8) . .
N11 C11 C2 119.5(9) . .
N12 C11 C2 126.0(8) . .
C13 C12 C17 124.3(9) . .
C13 C12 N12 105.2(8) . .
C17 C12 N12 130.5(10) . .
N11 C13 C12 111.4(8) . .
N11 C13 C14 130.2(9) . .
C12 C13 C14 118.4(9) . .
C15 C14 C13 116.5(11) . .
C16 C15 C14 122.7(11) . .
C17 C16 C15 122.9(11) . .
C16 C17 C12 115.2(11) . .
C21 N21 C22 105.8(7) . .
C21 N21 Hg1 131.7(6) . 2
C22 N21 Hg1 121.0(6) . 2
C21 N22 C23 107.4(7) . .
C21 N22 C28 128.3(8) . .
C23 N22 C28 124.3(8) . .
N22 C21 N21 111.0(7) . .
N22 C21 C4 123.4(8) . .
N21 C21 C4 125.6(8) . .
C23 C22 N21 108.9(7) . .
C23 C22 C27 120.9(8) . .
N21 C22 C27 130.2(9) . .
C22 C23 N22 106.9(8) . .
C22 C23 C24 122.8(8) . .
N22 C23 C24 130.3(9) . .
C25 C24 C23 115.5(9) . .
C24 C25 C26 122.1(9) . .
C27 C26 C25 121.3(9) . .
C26 C27 C22 117.4(9) . .

loop_
_geom_bond_atom_site_label_1
_geom_bond_atom_site_label_2
_geom_bond_distance
_geom_bond_site_symmetry_2
Hg1 N21 2.208(7) 2_545
Hg1 Cl2A 2.401(2) .
Hg1 Cl1 2.439(3) .
Hg1 N1 2.460(7) .
N1 C5 1.329(10) .
N1 C1 1.343(10) .
C1 C2 1.378(12) .
C2 C3 1.405(12) .
C2 C11 1.475(12) .
C3 C4 1.374(12) .
C4 C5 1.404(12) .
C4 C21 1.462(12) .
N11 C11 1.339(12) .
N11 C13 1.398(12) .
N12 C11 1.365(12) .
N12 C12 1.387(11) .
N12 C18 1.492(15) .
C12 C13 1.401(13) .
C12 C17 1.401(13) .
C13 C14 1.423(12) .
C14 C15 1.395(17) .
C15 C16 1.371(18) .
C16 C17 1.369(15) .
N21 C21 1.338(11) .
N21 C22 1.389(10) .
N21 Hg1 2.208(7) 2
N22 C21 1.342(11) .
N22 C23 1.381(10) .
N22 C28 1.462(12) .
C22 C23 1.357(12) .
C22 C27 1.397(12) .
C23 C24 1.407(12) .
C24 C25 1.378(13) .
C25 C26 1.394(14) .
C26 C27 1.369(13) .
